data_1546870
loop_
_publ_author_name
'Jiang, Lin'
'Liu, Yue'
'Liu, Xin'
'Tian, Jinlei'
'Yan, Shiping'

_publ_section_title
;
 Three series of heterometallic Ni <sup>II</sup> --Ln <sup>III</sup>
 Schiff base complexes: synthesis, crystal structures and magnetic
 characterization
;
_journal_issue 37
_journal_name_full 'Dalton Transactions'
_journal_page_first 12558
_journal_page_last 12573
_journal_paper_doi 10.1039/C7DT02351K
_journal_volume 46
_journal_year 2017
_chemical_formula_moiety 'C48 H58 Ho2 N4 Ni2 O22'
_chemical_formula_sum 'C48 H58 Ho2 N4 Ni2 O22'
_chemical_formula_weight 1490.26
_space_group_crystal_system monoclinic
_space_group_IT_number 14
_space_group_name_Hall '-P 2ybc'
_space_group_name_H-M_alt 'P 1 21/c 1'
_symmetry_space_group_name_Hall '-P 2ybc'
_symmetry_space_group_name_H-M 'P 1 21/c 1'
_atom_sites_solution_hydrogens mixed
_atom_sites_solution_primary direct
_audit_creation_date 2017-07-31
_audit_creation_method
;
  Olex2 1.2
  (compiled Dec  5 2012 16:20:19, GUI svn.r4385)
;
_audit_update_record
;
2017-08-14 deposited with the CCDC.
2017-08-24 downloaded from the CCDC.
;
_cell_angle_alpha 90
_cell_angle_beta 92.13(3)
_cell_angle_gamma 90
_cell_formula_units_Z 2
_cell_length_a 12.906(3)
_cell_length_b 14.263(3)
_cell_length_c 17.352(4)
_cell_measurement_reflns_used 6562
_cell_measurement_temperature 128.35(10)
_cell_measurement_theta_max 28.9680
_cell_measurement_theta_min 3.4740
_cell_volume 3191.9(12)
_computing_cell_refinement 'CrysAlisPro, Agilent Technologies,Version 1.171.36.28'
_computing_data_collection 'CrysAlisPro, Agilent Technologies,Version 1.171.36.28'
_computing_data_reduction 'CrysAlisPro, Agilent Technologies,Version 1.171.36.28'
_computing_molecular_graphics
;
O. V. Dolomanov, L. J. Bourhis, R. J. Gildea, J. A. K. Howard and H. Puschmann,
OLEX2: a complete structure solution, refinement and analysis program.
J. Appl. Cryst. (2009). 42, 339-341.
;
_computing_publication_material
;
O. V. Dolomanov, L. J. Bourhis, R. J. Gildea, J. A. K. Howard and H. Puschmann,
OLEX2: a complete structure solution, refinement and analysis program.
J. Appl. Cryst. (2009). 42, 339-341.
;
_computing_structure_refinement
;
XL, G.M. Sheldrick, Acta Cryst.
(2008). A64, 112-122
;
_computing_structure_solution 'ShelXS-1997 (Sheldrick, 2008)'
_diffrn_ambient_temperature 128.35(10)
_diffrn_measured_fraction_theta_full 0.998
_diffrn_measured_fraction_theta_max 0.998
_diffrn_measurement_device_type 'Bruker P4'
_diffrn_measurement_method '\w scans'
_diffrn_radiation_monochromator graphite
_diffrn_radiation_type MoK\a
_diffrn_radiation_wavelength 0.71073
_diffrn_reflns_av_R_equivalents 0.0388
_diffrn_reflns_av_unetI/netI 0.0564
_diffrn_reflns_Laue_measured_fraction_full 0.998
_diffrn_reflns_Laue_measured_fraction_max 0.998
_diffrn_reflns_limit_h_max 13
_diffrn_reflns_limit_h_min -15
_diffrn_reflns_limit_k_max 16
_diffrn_reflns_limit_k_min -14
_diffrn_reflns_limit_l_max 15
_diffrn_reflns_limit_l_min -20
_diffrn_reflns_number 11957
_diffrn_reflns_point_group_measured_fraction_full 0.998
_diffrn_reflns_point_group_measured_fraction_max 0.998
_diffrn_reflns_theta_full 25.009
_diffrn_reflns_theta_max 25.009
_diffrn_reflns_theta_min 2.879
_diffrn_source 'SuperNova (Mo) X-ray Source'
_exptl_absorpt_coefficient_mu 3.103
_exptl_absorpt_correction_T_max 0.648
_exptl_absorpt_correction_T_min 0.557
_exptl_absorpt_correction_type multi-scan
_exptl_absorpt_process_details SADABS
_exptl_crystal_colour green
_exptl_crystal_colour_primary green
_exptl_crystal_density_diffrn 1.551
_exptl_crystal_description prism
_exptl_crystal_F_000 1480
_exptl_crystal_size_max 0.20
_exptl_crystal_size_mid 0.16
_exptl_crystal_size_min 0.14
_refine_diff_density_max 1.095
_refine_diff_density_min -0.929
_refine_diff_density_rms 0.113
_refine_ls_extinction_method none
_refine_ls_goodness_of_fit_ref 1.038
_refine_ls_hydrogen_treatment mixed
_refine_ls_matrix_type full
_refine_ls_number_parameters 360
_refine_ls_number_reflns 5619
_refine_ls_number_restraints 6
_refine_ls_restrained_S_all 1.040
_refine_ls_R_factor_all 0.0371
_refine_ls_R_factor_gt 0.0317
_refine_ls_shift/su_max 0.004
_refine_ls_shift/su_mean 0.000
_refine_ls_structure_factor_coef Fsqd
_refine_ls_weighting_details 'w=1/[\s^2^(Fo^2^)+(0.0252P)^2^] where P=(Fo^2^+2Fc^2^)/3'
_refine_ls_weighting_scheme calc
_refine_ls_wR_factor_gt 0.0694
_refine_ls_wR_factor_ref 0.0729
_reflns_Friedel_coverage 0.000
_reflns_number_gt 4971
_reflns_number_total 5629
_reflns_threshold_expression 'I > 2\s(I)'
_cod_data_source_file c7dt02351k2.cif
_cod_data_source_block nihode_sq
_cod_depositor_comments
;
The following automatic conversions were performed:

'_exptl_absorpt_correction_type' value 'Multi-Scan' changed to
'multi-scan' according to
/home/data/users/saulius/crontab/automatic-downloads/rss-feeds/RSC/lib/dictionaries/cif_core.dic
dictionary named 'cif_core.dic' version 2.4.2 from 2011-04-26.

Automatic conversion script
Id: cif_fix_values 4973 2017-02-22 13:04:09Z antanas 
;
_cod_database_code 1546870
_olex2_refinement_description
;
1. Fixed Uiso
 At 1.2 times of:
  {H11a,H11b} of C11, H5 of C5, {H9a,H9b} of C9, H14 of C14, H12 of C12, H15
  of C15, H10 of C10, H16 of C16, H8 of C8, {H22a,H22b} of C22, H6 of C6, H4 of
  C4
 At 1.5 times of:
  {H23a,H23b,H23c} of C23, {H21a,H21b,H21c} of C21, H11 of O11, {H19a,H19b,
  H19c} of C19, H3 of O3, {H1a,H1b,H1c} of C1
2. Restrained distances
 O11-H11
 0.85 with sigma of 0.01
 C22-H11
 1.916974 with sigma of 0.02
 Ni1-H11
 2.730833 with sigma of 0.02
3. Rigid bond restraints
 C24, O6
 with sigma for 1-2 distances of 0.002 and sigma for 1-3 distances of 0.001
 C24, O7
 with sigma for 1-2 distances of 0.002 and sigma for 1-3 distances of 0.001
 C24, O8
 with sigma for 1-2 distances of 0.002 and sigma for 1-3 distances of 0.001
4.a Ternary CH refined with riding coordinates:
 C10(H10)
4.b Secondary CH2 refined with riding coordinates:
 C22(H22a,H22b), C11(H11a,H11b), C9(H9a,H9b)
4.c Aromatic/amide H refined with riding coordinates:
 C14(H14), C15(H15), C16(H16), C8(H8), C6(H6), C4(H4), C12(H12), C5(H5)
4.d Idealised Me refined as rotating group:
 C19(H19a,H19b,H19c), C1(H1a,H1b,H1c), C23(H23a,H23b,H23c), C21(H21a,H21b,H21c)
4.e Idealised tetrahedral OH refined as rotating group:
 O3(H3)
;
_olex2_submission_special_instructions 'No special instructions were received'
_shelx_shelxl_version_number 2014/7
_shelx_space_group_comment
;
The symmetry employed for this shelxl refinement is uniquely defined
by the following loop, which should always be used as a source of
symmetry information in preference to the above space-group names.
They are only intended as comments.
;

loop_
_space_group_symop_operation_xyz
'x, y, z'
'-x, y+1/2, -z+1/2'
'-x, -y, -z'
'x, -y-1/2, z-1/2'

loop_
_atom_site_label
_atom_site_type_symbol
_atom_site_fract_x
_atom_site_fract_y
_atom_site_fract_z
_atom_site_U_iso_or_equiv
_atom_site_adp_type
_atom_site_occupancy
_atom_site_site_symmetry_order
_atom_site_calc_flag
_atom_site_refinement_flags_posn
_atom_site_refinement_flags_adp
O7 O 0.2556(2) 0.4884(2) 1.07333(16) 0.0240(7) Uani 1 1 d . U
Ho1 Ho 0.50549(2) 0.63903(2) 1.00696(2) 0.01526(8) Uani 1 1 d . .
Ni1 Ni 0.74540(4) 0.65930(4) 0.93543(3) 0.01830(14) Uani 1 1 d D .
O5 O 0.39550(19) 0.6433(2) 0.88609(15) 0.0220(7) Uani 1 1 d . .
O4 O 0.59439(18) 0.6660(2) 0.89829(14) 0.0178(6) Uani 1 1 d . .
O8 O 0.3334(2) 0.6280(2) 1.05940(15) 0.0206(7) Uani 1 1 d . U
O2 O 0.67682(19) 0.6605(2) 1.03926(15) 0.0205(7) Uani 1 1 d . .
C17 C 0.4471(3) 0.6459(3) 0.8167(2) 0.0208(10) Uani 1 1 d . .
C2 C 0.7202(3) 0.6331(3) 1.1058(2) 0.0193(10) Uani 1 1 d . .
N2 N 0.7894(2) 0.6673(3) 0.82384(19) 0.0218(8) Uani 1 1 d . .
C18 C 0.5550(3) 0.6569(3) 0.8278(2) 0.0161(9) Uani 1 1 d . .
O1 O 0.5495(2) 0.6244(2) 1.14673(14) 0.0200(7) Uani 1 1 d . .
N1 N 0.8892(2) 0.6496(3) 0.9893(2) 0.0249(9) Uani 1 1 d . .
C14 C 0.5651(3) 0.6513(3) 0.6887(2) 0.0261(11) Uani 1 1 d . .
H14 H 0.6044 0.6536 0.6449 0.031 Uiso 1 1 calc R U
O6 O 0.4127(2) 0.50257(18) 1.02221(16) 0.0220(7) Uani 1 1 d . U
O11 O 0.7450(2) 0.8069(2) 0.93926(16) 0.0267(7) Uani 1 1 d D .
H11 H 0.6907(18) 0.8376(14) 0.9221(17) 0.040 Uiso 1 1 d D U
C15 C 0.4587(3) 0.6410(3) 0.6801(2) 0.0292(11) Uani 1 1 d . .
H15 H 0.4270 0.6360 0.6313 0.035 Uiso 1 1 calc R U
C10 C 0.9714(3) 0.6218(4) 0.8628(3) 0.0384(14) Uani 1 1 d . .
H10 H 1.0405 0.6241 0.8413 0.046 Uiso 1 1 calc R U
C19 C 0.2831(3) 0.6403(3) 0.8792(2) 0.0282(12) Uani 1 1 d . .
H19A H 0.2615 0.5812 0.8575 0.042 Uiso 1 1 calc R U
H19B H 0.2585 0.6902 0.8462 0.042 Uiso 1 1 calc R U
H19C H 0.2549 0.6474 0.9293 0.042 Uiso 1 1 calc R U
C16 C 0.3995(3) 0.6384(3) 0.7459(2) 0.0245(11) Uani 1 1 d . .
H16 H 0.3279 0.6315 0.7411 0.029 Uiso 1 1 calc R U
C24 C 0.3302(3) 0.5383(3) 1.0528(2) 0.0203(9) Uani 1 1 d . U
C8 C 0.9058(3) 0.6306(3) 1.0605(2) 0.0244(11) Uani 1 1 d . .
H8 H 0.9746 0.6217 1.0767 0.029 Uiso 1 1 calc R U
C13 C 0.6157(3) 0.6582(3) 0.7614(2) 0.0192(10) Uani 1 1 d . .
C22 C 0.7822(4) 0.8584(4) 1.0067(3) 0.0401(13) Uani 1 1 d D .
H22A H 0.8222 0.8170 1.0407 0.048 Uiso 1 1 calc R U
H22B H 0.7237 0.8815 1.0346 0.048 Uiso 1 1 calc R U
C7 C 0.8285(3) 0.6213(3) 1.1196(2) 0.0185(9) Uani 1 1 d . .
O3 O 0.9396(3) 0.5226(3) 0.8615(2) 0.0526(11) Uani 1 1 d . .
H3 H 0.8884 0.5158 0.8874 0.079 Uiso 1 1 calc R U
C6 C 0.8650(3) 0.5966(3) 1.1941(2) 0.0291(11) Uani 1 1 d . .
H6 H 0.9359 0.5883 1.2032 0.035 Uiso 1 1 calc R U
C4 C 0.6935(3) 0.5933(3) 1.2406(2) 0.0252(10) Uani 1 1 d . .
H4 H 0.6488 0.5838 1.2807 0.030 Uiso 1 1 calc R U
C3 C 0.6543(3) 0.6163(3) 1.1678(2) 0.0197(10) Uani 1 1 d . .
C1 C 0.4781(3) 0.6149(3) 1.2093(2) 0.0270(11) Uani 1 1 d . .
H1A H 0.4088 0.6281 1.1903 0.041 Uiso 1 1 calc R U
H1B H 0.4971 0.6582 1.2497 0.041 Uiso 1 1 calc R U
H1C H 0.4813 0.5520 1.2290 0.041 Uiso 1 1 calc R U
C12 C 0.7283(3) 0.6673(3) 0.7649(2) 0.0235(10) Uani 1 1 d . .
H12 H 0.7594 0.6740 0.7177 0.028 Uiso 1 1 calc R U
O9 O 0.4806(2) 0.7931(2) 1.00254(14) 0.0247(7) Uani 1 1 d . .
C11 C 0.9010(3) 0.6801(4) 0.8096(2) 0.0343(13) Uani 1 1 d . .
H11A H 0.9186 0.7458 0.8163 0.041 Uiso 1 1 calc R U
H11B H 0.9134 0.6633 0.7566 0.041 Uiso 1 1 calc R U
C5 C 0.8002(3) 0.5844(4) 1.2539(2) 0.0315(12) Uani 1 1 d . .
H5 H 0.8271 0.5702 1.3030 0.038 Uiso 1 1 calc R U
C9 C 0.9835(3) 0.6570(4) 0.9436(2) 0.0352(13) Uani 1 1 d . .
H9A H 1.0389 0.6222 0.9699 0.042 Uiso 1 1 calc R U
H9B H 1.0045 0.7222 0.9422 0.042 Uiso 1 1 calc R U
C23 C 0.8484(5) 0.9392(5) 0.9835(3) 0.077(2) Uani 1 1 d . .
H23A H 0.9065 0.9162 0.9562 0.115 Uiso 1 1 calc R U
H23B H 0.8729 0.9724 1.0287 0.115 Uiso 1 1 calc R U
H23C H 0.8082 0.9808 0.9508 0.115 Uiso 1 1 calc R U
O10 O 0.5603(2) 0.8825(2) 0.91640(17) 0.0342(8) Uani 1 1 d . .
C20 C 0.4847(3) 0.8619(3) 0.9558(2) 0.0250(11) Uani 1 1 d . .
C21 C 0.3914(3) 0.9259(4) 0.9515(3) 0.0451(14) Uani 1 1 d . .
H21A H 0.3293 0.8889 0.9479 0.068 Uiso 1 1 calc R U
H21B H 0.3948 0.9652 0.9067 0.068 Uiso 1 1 calc R U
H21C H 0.3908 0.9642 0.9969 0.068 Uiso 1 1 calc R U

loop_
_atom_site_aniso_label
_atom_site_aniso_U_11
_atom_site_aniso_U_22
_atom_site_aniso_U_33
_atom_site_aniso_U_23
_atom_site_aniso_U_13
_atom_site_aniso_U_12
O7 0.0153(15) 0.0253(19) 0.0320(17) 0.0012(14) 0.0092(12) 0.0030(12)
Ho1 0.01233(12) 0.01705(13) 0.01662(12) 0.00120(8) 0.00340(8) 0.00137(8)
Ni1 0.0118(3) 0.0225(3) 0.0207(3) 0.0030(2) 0.0032(2) 0.0001(2)
O5 0.0106(14) 0.036(2) 0.0193(15) 0.0015(14) 0.0008(11) -0.0003(13)
O4 0.0127(14) 0.0263(18) 0.0145(14) 0.0012(13) -0.0008(11) 0.0027(12)
O8 0.0164(14) 0.0218(15) 0.0241(15) -0.0009(14) 0.0084(12) 0.0037(13)
O2 0.0159(14) 0.0241(18) 0.0214(16) 0.0047(14) 0.0007(12) 0.0008(13)
C17 0.023(2) 0.020(3) 0.020(2) 0.0019(19) 0.0014(18) 0.0037(19)
C2 0.025(2) 0.015(2) 0.018(2) 0.0004(19) -0.0034(18) 0.0011(19)
N2 0.0140(18) 0.027(2) 0.025(2) 0.0040(18) 0.0070(15) 0.0032(16)
C18 0.019(2) 0.013(2) 0.016(2) 0.0029(18) 0.0017(17) -0.0007(18)
O1 0.0203(15) 0.0245(18) 0.0156(14) 0.0007(13) 0.0056(12) -0.0002(13)
N1 0.0133(18) 0.034(3) 0.028(2) 0.0035(18) 0.0025(15) -0.0029(16)
C14 0.036(3) 0.028(3) 0.015(2) 0.001(2) 0.0083(19) -0.003(2)
O6 0.0129(14) 0.0167(18) 0.0369(17) -0.0008(13) 0.0105(12) 0.0020(11)
O11 0.0268(17) 0.0224(19) 0.0311(17) 0.0002(15) 0.0046(13) -0.0019(14)
C15 0.033(3) 0.032(3) 0.022(2) 0.001(2) -0.002(2) -0.007(2)
C10 0.014(2) 0.054(4) 0.047(3) 0.017(3) 0.012(2) 0.005(2)
C19 0.015(2) 0.043(3) 0.027(2) 0.003(2) 0.0039(18) 0.002(2)
C16 0.021(2) 0.028(3) 0.024(2) 0.003(2) 0.0029(18) -0.004(2)
C24 0.0164(18) 0.0225(18) 0.023(2) 0.002(2) 0.0073(16) 0.0036(15)
C8 0.014(2) 0.025(3) 0.035(3) -0.002(2) -0.0020(18) 0.0024(19)
C13 0.023(2) 0.017(3) 0.017(2) 0.0036(19) 0.0044(17) -0.0005(19)
C22 0.040(3) 0.036(3) 0.045(3) -0.008(3) -0.002(2) 0.001(2)
C7 0.020(2) 0.012(2) 0.023(2) -0.0007(19) -0.0019(17) 0.0025(18)
O3 0.038(2) 0.050(3) 0.071(3) 0.007(2) 0.0231(19) 0.0127(19)
C6 0.020(2) 0.035(3) 0.032(3) -0.006(2) -0.0094(19) 0.007(2)
C4 0.034(3) 0.025(3) 0.016(2) 0.001(2) 0.0035(18) 0.007(2)
C3 0.021(2) 0.019(3) 0.019(2) -0.0008(19) -0.0001(17) 0.0009(19)
C1 0.026(2) 0.035(3) 0.021(2) 0.001(2) 0.0115(19) -0.002(2)
C12 0.026(2) 0.024(3) 0.022(2) 0.003(2) 0.0134(19) -0.003(2)
O9 0.0329(17) 0.0184(19) 0.0231(15) 0.0001(14) 0.0040(13) 0.0051(14)
C11 0.021(2) 0.048(4) 0.035(3) 0.014(3) 0.009(2) 0.004(2)
C5 0.035(3) 0.038(3) 0.020(2) 0.003(2) -0.0089(19) 0.005(2)
C9 0.012(2) 0.057(4) 0.037(3) 0.007(3) 0.0033(19) -0.002(2)
C23 0.096(5) 0.062(5) 0.073(4) -0.009(4) 0.014(4) -0.036(4)
O10 0.0305(18) 0.034(2) 0.0390(19) 0.0108(16) 0.0109(15) 0.0047(15)
C20 0.034(3) 0.018(3) 0.023(2) -0.004(2) -0.001(2) 0.007(2)
C21 0.032(3) 0.046(4) 0.058(3) 0.019(3) 0.007(2) 0.013(3)

loop_
_atom_type_symbol
_atom_type_description
_atom_type_scat_dispersion_real
_atom_type_scat_dispersion_imag
_atom_type_scat_source
C C 0.0033 0.0016 'International Tables Vol C Tables 4.2.6.8 and 6.1.1.4'
H H 0.0000 0.0000 'International Tables Vol C Tables 4.2.6.8 and 6.1.1.4'
Ho Ho -0.2175 4.6783 'International Tables Vol C Tables 4.2.6.8 and 6.1.1.4'
N N 0.0061 0.0033 'International Tables Vol C Tables 4.2.6.8 and 6.1.1.4'
Ni Ni 0.3393 1.1124 'International Tables Vol C Tables 4.2.6.8 and 6.1.1.4'
O O 0.0106 0.0060 'International Tables Vol C Tables 4.2.6.8 and 6.1.1.4'

loop_
_geom_angle_atom_site_label_1
_geom_angle_atom_site_label_2
_geom_angle_atom_site_label_3
_geom_angle
_geom_angle_site_symmetry_1
_geom_angle_site_symmetry_3
C24 O7 Ni1 123.1(3) . 3_667
Ni1 Ho1 Ho1 95.383(11) . 3_667
O5 Ho1 Ho1 87.45(7) . 3_667
O5 Ho1 Ni1 100.91(6) . .
O5 Ho1 C24 79.17(10) . .
O4 Ho1 Ho1 97.83(7) . 3_667
O4 Ho1 Ni1 35.61(7) . .
O4 Ho1 O5 65.61(8) . .
O4 Ho1 O8 144.58(10) . .
O4 Ho1 O2 70.55(9) . .
O4 Ho1 O1 136.09(9) . .
O4 Ho1 O6 121.19(10) . .
O4 Ho1 O6 73.83(10) . 3_667
O4 Ho1 C24 138.99(11) . .
O8 Ho1 Ho1 85.84(7) . 3_667
O8 Ho1 Ni1 178.73(7) . .
O8 Ho1 O5 79.46(9) . .
O8 Ho1 O1 78.94(9) . .
O8 Ho1 C24 27.05(10) . .
O2 Ho1 Ho1 100.43(7) . 3_667
O2 Ho1 Ni1 35.77(6) . .
O2 Ho1 O5 136.12(9) . .
O2 Ho1 O8 143.66(9) . .
O2 Ho1 O1 65.56(9) . .
O2 Ho1 O6 126.02(10) . .
O2 Ho1 O6 74.24(10) . 3_667
O2 Ho1 C24 141.22(11) . .
O1 Ho1 Ho1 88.95(7) . 3_667
O1 Ho1 Ni1 100.73(6) . .
O1 Ho1 O5 158.30(8) . .
O1 Ho1 C24 80.66(11) . .
O6 Ho1 Ho1 31.50(6) . 3_667
O6 Ho1 Ho1 30.95(6) 3_667 3_667
O6 Ho1 Ni1 126.82(6) . .
O6 Ho1 Ni1 64.49(6) 3_667 .
O6 Ho1 O5 80.51(10) . .
O6 Ho1 O5 94.97(10) 3_667 .
O6 Ho1 O8 54.41(9) . .
O6 Ho1 O8 116.71(9) 3_667 .
O6 Ho1 O1 85.27(10) . .
O6 Ho1 O1 92.86(10) 3_667 .
O6 Ho1 O6 62.45(10) . 3_667
O6 Ho1 C24 89.70(11) 3_667 .
O6 Ho1 C24 27.36(11) . .
C24 Ho1 Ho1 58.79(9) . 3_667
C24 Ho1 Ni1 154.17(9) . .
O9 Ho1 Ho1 168.48(7) . 3_667
O9 Ho1 Ni1 92.05(7) . .
O9 Ho1 O5 82.50(10) . .
O9 Ho1 O4 83.16(10) . .
O9 Ho1 O8 86.80(9) . .
O9 Ho1 O2 90.75(10) . .
O9 Ho1 O1 98.32(9) . .
O9 Ho1 O6 139.81(9) . .
O9 Ho1 O6 155.61(9) . 3_667
O9 Ho1 C24 113.40(11) . .
O7 Ni1 Ho1 86.47(7) 3_667 .
O4 Ni1 O7 91.21(11) . 3_667
O4 Ni1 Ho1 40.71(7) . .
O4 Ni1 O2 80.61(10) . .
O4 Ni1 N2 89.65(12) . .
O4 Ni1 N1 171.26(12) . .
O4 Ni1 O11 87.67(11) . .
O2 Ni1 O7 94.05(11) . 3_667
O2 Ni1 Ho1 40.90(8) . .
O2 Ni1 N2 169.74(12) . .
O2 Ni1 N1 90.73(12) . .
O2 Ni1 O11 87.81(11) . .
N2 Ni1 O7 89.35(13) . 3_667
N2 Ni1 Ho1 129.94(10) . .
N2 Ni1 N1 99.06(13) . .
N2 Ni1 O11 88.57(13) . .
N1 Ni1 O7 88.18(13) . 3_667
N1 Ni1 Ho1 130.56(9) . .
N1 Ni1 O11 93.24(13) . .
O11 Ni1 O7 177.64(12) . 3_667
O11 Ni1 Ho1 94.02(7) . .
C17 O5 Ho1 116.8(2) . .
C17 O5 C19 115.9(3) . .
C19 O5 Ho1 127.3(2) . .
Ni1 O4 Ho1 103.68(11) . .
C18 O4 Ho1 124.4(2) . .
C18 O4 Ni1 128.6(2) . .
C24 O8 Ho1 93.3(2) . .
Ni1 O2 Ho1 103.33(12) . .
C2 O2 Ho1 123.3(2) . .
C2 O2 Ni1 125.8(2) . .
O5 C17 C18 112.7(3) . .
C16 C17 O5 124.3(4) . .
C16 C17 C18 123.0(4) . .
O2 C2 C7 124.3(3) . .
O2 C2 C3 117.8(4) . .
C3 C2 C7 117.9(4) . .
C12 N2 Ni1 125.4(3) . .
C12 N2 C11 116.4(3) . .
C11 N2 Ni1 118.1(3) . .
O4 C18 C17 119.0(3) . .
O4 C18 C13 123.4(4) . .
C17 C18 C13 117.6(4) . .
C3 O1 Ho1 116.7(2) . .
C3 O1 C1 115.6(3) . .
C1 O1 Ho1 127.5(2) . .
C8 N1 Ni1 124.9(3) . .
C8 N1 C9 115.0(3) . .
C9 N1 Ni1 119.9(3) . .
C15 C14 C13 122.0(4) . .
Ho1 O6 Ho1 117.55(10) . 3_667
C24 O6 Ho1 98.7(2) . .
C24 O6 Ho1 143.4(3) . 3_667
C22 O11 Ni1 122.1(3) . .
C14 C15 C16 119.1(4) . .
O3 C10 C11 110.9(4) . .
O3 C10 C9 110.9(4) . .
C9 C10 C11 115.2(4) . .
C17 C16 C15 119.7(4) . .
O7 C24 Ho1 176.1(3) . .
O7 C24 O8 124.1(3) . .
O7 C24 O6 122.4(4) . .
O8 C24 Ho1 59.64(19) . .
O8 C24 O6 113.6(3) . .
O6 C24 Ho1 53.95(19) . .
N1 C8 C7 127.2(4) . .
C18 C13 C12 123.2(4) . .
C14 C13 C18 118.6(4) . .
C14 C13 C12 118.2(3) . .
O11 C22 C23 110.4(4) . .
C2 C7 C8 124.4(4) . .
C6 C7 C2 118.6(4) . .
C6 C7 C8 117.0(4) . .
C5 C6 C7 122.4(4) . .
C3 C4 C5 119.9(4) . .
O1 C3 C2 113.0(3) . .
C4 C3 C2 121.6(4) . .
C4 C3 O1 125.4(3) . .
N2 C12 C13 128.5(3) . .
C20 O9 Ho1 140.7(3) . .
N2 C11 C10 113.3(3) . .
C6 C5 C4 119.5(4) . .
N1 C9 C10 114.9(4) . .
O9 C20 C21 116.5(4) . .
O10 C20 O9 125.5(4) . .
O10 C20 C21 117.9(4) . .

loop_
_geom_bond_atom_site_label_1
_geom_bond_atom_site_label_2
_geom_bond_distance
_geom_bond_site_symmetry_2
O7 Ni1 2.112(3) 3_667
O7 C24 1.260(5) .
Ho1 Ho1 3.9754(9) 3_667
Ho1 Ni1 3.3908(9) .
Ho1 O5 2.489(3) .
Ho1 O4 2.276(2) .
Ho1 O8 2.436(2) .
Ho1 O2 2.282(3) .
Ho1 O1 2.479(3) .
Ho1 O6 2.306(3) .
Ho1 O6 2.343(3) 3_667
Ho1 C24 2.819(4) .
Ho1 O9 2.222(3) .
Ni1 O7 2.112(3) 3_667
Ni1 O4 2.032(3) .
Ni1 O2 2.037(3) .
Ni1 N2 2.041(3) .
Ni1 N1 2.052(3) .
Ni1 O11 2.106(3) .
O5 C17 1.397(4) .
O5 C19 1.452(4) .
O4 C18 1.313(5) .
O8 C24 1.284(5) .
O2 C2 1.324(5) .
C17 C18 1.408(5) .
C17 C16 1.358(6) .
C2 C7 1.419(5) .
C2 C3 1.417(5) .
N2 C12 1.268(5) .
N2 C11 1.481(5) .
C18 C13 1.417(5) .
O1 C3 1.392(5) .
O1 C1 1.456(4) .
N1 C8 1.275(5) .
N1 C9 1.481(5) .
C14 C15 1.384(6) .
C14 C13 1.402(6) .
O6 Ho1 2.343(3) 3_667
O6 C24 1.311(4) .
O11 C22 1.449(5) .
C15 C16 1.397(5) .
C10 O3 1.473(6) .
C10 C11 1.519(6) .
C10 C9 1.492(6) .
C8 C7 1.463(5) .
C13 C12 1.459(5) .
C22 C23 1.499(7) .
C7 C6 1.405(6) .
C6 C5 1.368(5) .
C4 C3 1.383(5) .
C4 C5 1.393(5) .
O9 C20 1.275(5) .
O10 C20 1.247(5) .
C20 C21 1.510(6) .

loop_
_geom_torsion_atom_site_label_1
_geom_torsion_atom_site_label_2
_geom_torsion_atom_site_label_3
_geom_torsion_atom_site_label_4
_geom_torsion
_geom_torsion_site_symmetry_1
Ho1 O5 C17 C18 -7.2(4) .
Ho1 O5 C17 C16 172.7(3) .
Ho1 O4 C18 C17 11.7(5) .
Ho1 O4 C18 C13 -168.7(3) .
Ho1 O8 C24 O7 178.7(4) .
Ho1 O8 C24 O6 -1.5(4) .
Ho1 O2 C2 C7 161.7(3) .
Ho1 O2 C2 C3 -19.7(5) .
Ho1 O1 C3 C2 9.6(4) .
Ho1 O1 C3 C4 -169.6(4) .
Ho1 O6 C24 O7 -6.8(7) 3_667
Ho1 O6 C24 O7 -178.6(3) .
Ho1 O6 C24 Ho1 171.8(5) 3_667
Ho1 O6 C24 O8 1.7(4) .
Ho1 O6 C24 O8 173.5(3) 3_667
Ho1 O9 C20 O10 -52.6(7) .
Ho1 O9 C20 C21 130.5(4) .
Ni1 O7 C24 O8 -178.3(3) 3_667
Ni1 O7 C24 O6 2.0(6) 3_667
Ni1 O4 C18 C17 167.7(3) .
Ni1 O4 C18 C13 -12.6(6) .
Ni1 O2 C2 C7 17.1(6) .
Ni1 O2 C2 C3 -164.3(3) .
Ni1 N2 C12 C13 -2.6(7) .
Ni1 N2 C11 C10 40.9(5) .
Ni1 N1 C8 C7 -6.6(7) .
Ni1 N1 C9 C10 -30.7(5) .
Ni1 O11 C22 C23 136.2(4) .
O5 C17 C18 O4 -1.8(5) .
O5 C17 C18 C13 178.5(4) .
O5 C17 C16 C15 -179.5(4) .
O4 C18 C13 C14 -177.7(4) .
O4 C18 C13 C12 1.6(7) .
O2 C2 C7 C8 -5.1(7) .
O2 C2 C7 C6 176.6(4) .
O2 C2 C3 O1 5.0(5) .
O2 C2 C3 C4 -175.8(4) .
C17 C18 C13 C14 1.9(6) .
C17 C18 C13 C12 -178.8(4) .
C2 C7 C6 C5 -0.6(7) .
C18 C17 C16 C15 0.4(7) .
C18 C13 C12 N2 6.6(7) .
N1 C8 C7 C2 -0.5(7) .
N1 C8 C7 C6 177.8(5) .
C14 C15 C16 C17 0.0(7) .
C14 C13 C12 N2 -174.1(5) .
C15 C14 C13 C18 -1.6(7) .
C15 C14 C13 C12 179.0(4) .
C19 O5 C17 C18 174.8(3) .
C19 O5 C17 C16 -5.3(6) .
C16 C17 C18 O4 178.3(4) .
C16 C17 C18 C13 -1.4(6) .
C8 N1 C9 C10 144.5(4) .
C8 C7 C6 C5 -179.0(4) .
C13 C14 C15 C16 0.6(7) .
C7 C2 C3 O1 -176.3(3) .
C7 C2 C3 C4 2.9(6) .
C7 C6 C5 C4 2.3(7) .
O3 C10 C11 N2 52.0(5) .
O3 C10 C9 N1 -58.4(5) .
C3 C2 C7 C8 176.3(4) .
C3 C2 C7 C6 -2.0(6) .
C3 C4 C5 C6 -1.4(7) .
C1 O1 C3 C2 -175.6(4) .
C1 O1 C3 C4 5.2(6) .
C12 N2 C11 C10 -142.7(5) .
C11 N2 C12 C13 -178.7(4) .
C11 C10 C9 N1 68.6(6) .
C5 C4 C3 C2 -1.3(7) .
C5 C4 C3 O1 177.9(4) .
C9 N1 C8 C7 178.4(4) .
C9 C10 C11 N2 -75.0(6) .
